data_4034900
loop_
_publ_author_name
'Borisova, Kseniya K.'
'Kvyatkovskaya, Elizaveta A.'
'Nikitina, Eugeniya V.'
'Aysin, Rinat R.'
'Novikov, Roman A.'
'Zubkov, Fedor I.'

_publ_section_title
;
 Classical Example of Total Kinetic and Thermodynamic Control: The
 Diels-Alder Reaction between DMAD and Bis-furyl Dienes.
;
_journal_issue 8
_journal_name_full 'The Journal of organic chemistry'
_journal_page_first 4840
_journal_page_last 4850
_journal_paper_doi 10.1021/acs.joc.8b00336
_journal_volume 83
_journal_year 2018
_chemical_absolute_configuration unk
_chemical_formula_moiety 'C18 H19 N O7'
_chemical_formula_sum 'C18 H19 N O7'
_chemical_formula_weight 361.34
_space_group_IT_number 19
_space_group_name_Hall 'P 2ac 2ab'
_space_group_name_H-M_alt 'P 21 21 21'
_symmetry_cell_setting orthorhombic
_symmetry_space_group_name_Hall 'P 2ac 2ab'
_symmetry_space_group_name_H-M 'P 21 21 21'
_atom_sites_solution_hydrogens geom
_atom_sites_solution_primary direct
_atom_sites_solution_secondary difmap
_audit_creation_method SHELXL-97
_cell_angle_alpha 90.00
_cell_angle_beta 90.00
_cell_angle_gamma 90.00
_cell_formula_units_Z 4
_cell_length_a 8.7586(4)
_cell_length_b 10.9593(5)
_cell_length_c 16.2878(7)
_cell_measurement_reflns_used 5439
_cell_measurement_temperature 120(2)
_cell_measurement_theta_max 32.35
_cell_measurement_theta_min 2.24
_cell_volume 1563.44(12)
_computing_cell_refinement 'SAINT   (Bruker, 2001)'
_computing_data_collection 'APEX2   (Bruker, 2005)'
_computing_data_reduction 'SAINT   (Bruker, 2001)'
_computing_molecular_graphics 'SHELXTL (Sheldrick, 2008)'
_computing_publication_material 'SHELXTL (Sheldrick, 2008)'
_computing_structure_refinement 'SHELXTL (Sheldrick, 2008)'
_computing_structure_solution 'SHELXTL (Sheldrick, 2008)'
_diffrn_ambient_temperature 120(2)
_diffrn_measured_fraction_theta_full 1.000
_diffrn_measured_fraction_theta_max 1.000
_diffrn_measurement_device_type 'Bruker APEX-II CCD'
_diffrn_measurement_method '\f and \w scans'
_diffrn_radiation_monochromator graphite
_diffrn_radiation_source 'fine-focus sealed tube'
_diffrn_radiation_type MoK\a
_diffrn_radiation_wavelength 0.71073
_diffrn_reflns_av_R_equivalents 0.0458
_diffrn_reflns_av_sigmaI/netI 0.0357
_diffrn_reflns_limit_h_max 12
_diffrn_reflns_limit_h_min -12
_diffrn_reflns_limit_k_max 15
_diffrn_reflns_limit_k_min -15
_diffrn_reflns_limit_l_max 22
_diffrn_reflns_limit_l_min -22
_diffrn_reflns_number 20849
_diffrn_reflns_theta_full 30.00
_diffrn_reflns_theta_max 30.00
_diffrn_reflns_theta_min 2.24
_exptl_absorpt_coefficient_mu 0.119
_exptl_absorpt_correction_T_max 0.977
_exptl_absorpt_correction_T_min 0.965
_exptl_absorpt_correction_type multi-scan
_exptl_absorpt_process_details 'SADABS (Bruker, 2003)'
_exptl_crystal_colour colourless
_exptl_crystal_density_diffrn 1.535
_exptl_crystal_density_method 'not measured'
_exptl_crystal_description prism
_exptl_crystal_F_000 760
_exptl_crystal_size_max 0.30
_exptl_crystal_size_mid 0.20
_exptl_crystal_size_min 0.20
_refine_diff_density_max 0.295
_refine_diff_density_min -0.197
_refine_diff_density_rms 0.045
_refine_ls_extinction_method none
_refine_ls_goodness_of_fit_ref 1.032
_refine_ls_hydrogen_treatment constr
_refine_ls_matrix_type full
_refine_ls_number_parameters 238
_refine_ls_number_reflns 4567
_refine_ls_number_restraints 0
_refine_ls_restrained_S_all 1.032
_refine_ls_R_factor_all 0.0407
_refine_ls_R_factor_gt 0.0346
_refine_ls_shift/su_max 0.000
_refine_ls_shift/su_mean 0.000
_refine_ls_structure_factor_coef Fsqd
_refine_ls_weighting_details 'calc w=1/[\s^2^(Fo^2^)+(0.0518P)^2^+0.0265P] where P=(Fo^2^+2Fc^2^)/3'
_refine_ls_weighting_scheme calc
_refine_ls_wR_factor_gt 0.0846
_refine_ls_wR_factor_ref 0.0876
_reflns_number_gt 4147
_reflns_number_total 4567
_reflns_threshold_expression I>2\s(I)
_cod_data_source_file jo8b00336_si_002.cif
_cod_data_source_block Kate37_CCDC_970102
_cod_depositor_comments
;
The following automatic conversions were performed:

data item '_symmetry_cell_setting' value 'Orthorhombic' was changed
to 'orthorhombic' in accordance with the
/home/data/users/saulius/crontab/automatic-downloads/current/ACS/lib/dictionaries/cif_core.dic
dictionary named 'cif_core.dic' version 2.4.2 last updated on
2011-04-26.

Automatic conversion script
Id: cif_fix_values 6909 2019-04-08 15:41:33Z antanas 
;
_cod_database_code 4034900

loop_
_symmetry_equiv_pos_as_xyz
'x, y, z'
'-x+1/2, -y, z+1/2'
'-x, y+1/2, -z+1/2'
'x+1/2, -y+1/2, -z'

loop_
_atom_site_label
_atom_site_type_symbol
_atom_site_fract_x
_atom_site_fract_y
_atom_site_fract_z
_atom_site_U_iso_or_equiv
_atom_site_adp_type
_atom_site_occupancy
_atom_site_symmetry_multiplicity
_atom_site_calc_flag
_atom_site_refinement_flags
C1 C 0.57921(15) 0.58091(13) 0.63991(8) 0.0148(2) Uani 1 1 d .
H1A H 0.4969 0.6374 0.6229 0.018 Uiso 1 1 calc R
H1B H 0.5408 0.4964 0.6342 0.018 Uiso 1 1 calc R
N2 N 0.62028(12) 0.60421(10) 0.72577(7) 0.0138(2) Uani 1 1 d .
C3 C 0.74139(14) 0.52502(12) 0.75793(8) 0.0137(2) Uani 1 1 d .
H3A H 0.7086 0.4387 0.7542 0.016 Uiso 1 1 calc R
H3B H 0.7596 0.5444 0.8165 0.016 Uiso 1 1 calc R
C3A C 0.88793(14) 0.54231(11) 0.70993(7) 0.0122(2) Uani 1 1 d .
C4 C 1.03327(14) 0.47269(13) 0.73240(8) 0.0151(2) Uani 1 1 d .
H4 H 1.0408 0.3979 0.7616 0.018 Uiso 1 1 calc R
C5 C 1.14710(15) 0.53975(13) 0.70211(8) 0.0160(3) Uani 1 1 d .
H5 H 1.2532 0.5221 0.7049 0.019 Uiso 1 1 calc R
C6 C 1.07250(15) 0.65050(12) 0.66199(8) 0.0140(2) Uani 1 1 d .
H6 H 1.1399 0.7238 0.6571 0.017 Uiso 1 1 calc R
C6A C 0.99732(14) 0.60677(12) 0.57863(8) 0.0116(2) Uani 1 1 d .
C7 C 0.89734(14) 0.70699(12) 0.53339(8) 0.0130(2) Uani 1 1 d .
H7 H 0.9533 0.7840 0.5199 0.016 Uiso 1 1 calc R
C8 C 0.81622(15) 0.64776(12) 0.46037(8) 0.0150(2) Uani 1 1 d .
H8 H 0.8406 0.6568 0.4039 0.018 Uiso 1 1 calc R
C9 C 0.70426(15) 0.58077(12) 0.49255(8) 0.0140(3) Uani 1 1 d .
H9 H 0.6318 0.5322 0.4640 0.017 Uiso 1 1 calc R
C9A C 0.71757(14) 0.59881(12) 0.58514(8) 0.0120(2) Uani 1 1 d .
C9B C 0.86420(13) 0.52591(12) 0.61355(7) 0.0106(2) Uani 1 1 d .
O10 O 0.94119(11) 0.66638(9) 0.71421(5) 0.01342(19) Uani 1 1 d .
O11 O 0.77172(10) 0.72226(8) 0.58889(6) 0.01334(18) Uani 1 1 d .
C12 C 0.57060(16) 0.70898(13) 0.76201(8) 0.0179(3) Uani 1 1 d .
O12 O 0.47982(13) 0.77803(11) 0.72791(7) 0.0271(2) Uani 1 1 d .
C13 C 0.62813(19) 0.73733(14) 0.84758(9) 0.0234(3) Uani 1 1 d .
H13A H 0.5679 0.8041 0.8711 0.035 Uiso 1 1 calc R
H13B H 0.7357 0.7616 0.8448 0.035 Uiso 1 1 calc R
H13C H 0.6181 0.6647 0.8822 0.035 Uiso 1 1 calc R
C14 C 1.12004(14) 0.55346(11) 0.52266(8) 0.0131(2) Uani 1 1 d .
O14 O 1.25341(10) 0.54677(9) 0.54090(6) 0.0186(2) Uani 1 1 d .
O15 O 1.06422(10) 0.52242(9) 0.44928(5) 0.01607(19) Uani 1 1 d .
C15 C 1.17211(16) 0.48885(14) 0.38604(8) 0.0189(3) Uani 1 1 d .
H15A H 1.1289 0.5078 0.3320 0.028 Uiso 1 1 calc R
H15B H 1.1935 0.4012 0.3895 0.028 Uiso 1 1 calc R
H15C H 1.2670 0.5348 0.3937 0.028 Uiso 1 1 calc R
C16 C 0.85400(14) 0.39184(12) 0.59136(8) 0.0122(2) Uani 1 1 d .
O16 O 0.73519(11) 0.33643(10) 0.59023(7) 0.0231(2) Uani 1 1 d .
O17 O 0.98926(11) 0.34139(9) 0.57554(6) 0.0180(2) Uani 1 1 d .
C17 C 0.98780(17) 0.21087(12) 0.56131(9) 0.0196(3) Uani 1 1 d .
H17A H 1.0827 0.1866 0.5339 0.029 Uiso 1 1 calc R
H17B H 0.9005 0.1897 0.5264 0.029 Uiso 1 1 calc R
H17C H 0.9792 0.1681 0.6139 0.029 Uiso 1 1 calc R

loop_
_atom_site_aniso_label
_atom_site_aniso_U_11
_atom_site_aniso_U_22
_atom_site_aniso_U_33
_atom_site_aniso_U_23
_atom_site_aniso_U_13
_atom_site_aniso_U_12
C1 0.0113(5) 0.0183(6) 0.0149(6) 0.0005(5) 0.0003(5) -0.0005(5)
N2 0.0115(5) 0.0165(5) 0.0135(5) 0.0015(4) 0.0026(4) 0.0025(4)
C3 0.0138(5) 0.0134(6) 0.0138(5) 0.0029(5) 0.0016(5) 0.0014(5)
C3A 0.0136(5) 0.0117(6) 0.0112(5) 0.0015(4) -0.0008(4) -0.0013(5)
C4 0.0143(6) 0.0178(6) 0.0133(6) 0.0009(5) -0.0027(4) 0.0025(5)
C5 0.0130(6) 0.0226(7) 0.0124(5) 0.0003(5) -0.0028(5) 0.0007(5)
C6 0.0123(6) 0.0163(6) 0.0136(6) -0.0006(5) 0.0007(5) -0.0040(5)
C6A 0.0101(5) 0.0122(5) 0.0125(6) 0.0004(4) -0.0003(4) -0.0005(4)
C7 0.0115(5) 0.0131(6) 0.0143(6) 0.0025(5) 0.0010(5) 0.0009(5)
C8 0.0144(6) 0.0177(6) 0.0128(5) 0.0016(5) -0.0012(5) 0.0043(5)
C9 0.0127(6) 0.0151(6) 0.0143(6) -0.0009(5) -0.0029(5) 0.0029(5)
C9A 0.0112(5) 0.0119(5) 0.0128(6) 0.0007(5) -0.0002(5) 0.0007(5)
C9B 0.0092(5) 0.0114(5) 0.0113(5) 0.0002(4) -0.0004(4) 0.0001(5)
O10 0.0149(4) 0.0123(4) 0.0131(4) -0.0019(3) 0.0015(4) -0.0027(4)
O11 0.0130(4) 0.0114(4) 0.0156(4) 0.0006(4) 0.0027(4) 0.0003(3)
C12 0.0171(6) 0.0202(6) 0.0164(6) 0.0005(5) 0.0039(5) 0.0017(5)
O12 0.0316(6) 0.0271(6) 0.0225(5) -0.0007(5) 0.0004(5) 0.0147(5)
C13 0.0285(7) 0.0218(7) 0.0199(7) -0.0042(5) -0.0008(6) 0.0051(6)
C14 0.0139(6) 0.0119(5) 0.0136(6) 0.0015(4) 0.0022(5) -0.0008(5)
O14 0.0121(4) 0.0255(5) 0.0181(4) 0.0009(4) -0.0001(4) 0.0006(4)
O15 0.0131(4) 0.0230(5) 0.0122(4) -0.0037(4) 0.0011(3) 0.0019(4)
C15 0.0186(6) 0.0240(7) 0.0143(6) -0.0037(5) 0.0041(5) 0.0044(6)
C16 0.0134(5) 0.0129(6) 0.0104(5) 0.0000(4) -0.0006(5) 0.0006(5)
O16 0.0152(5) 0.0167(5) 0.0373(6) -0.0048(5) 0.0003(5) -0.0040(4)
O17 0.0153(4) 0.0116(4) 0.0270(5) -0.0023(4) 0.0045(4) 0.0018(4)
C17 0.0227(7) 0.0118(6) 0.0242(7) -0.0022(5) 0.0042(6) 0.0036(5)

loop_
_atom_type_symbol
_atom_type_description
_atom_type_scat_dispersion_real
_atom_type_scat_dispersion_imag
_atom_type_scat_source
C C 0.0033 0.0016 'International Tables Vol C Tables 4.2.6.8 and 6.1.1.4'
H H 0.0000 0.0000 'International Tables Vol C Tables 4.2.6.8 and 6.1.1.4'
N N 0.0061 0.0033 'International Tables Vol C Tables 4.2.6.8 and 6.1.1.4'
O O 0.0106 0.0060 'International Tables Vol C Tables 4.2.6.8 and 6.1.1.4'

loop_
_geom_angle_atom_site_label_1
_geom_angle_atom_site_label_2
_geom_angle_atom_site_label_3
_geom_angle
N2 C1 C9A 110.01(10)
N2 C1 H1A 109.7
C9A C1 H1A 109.7
N2 C1 H1B 109.7
C9A C1 H1B 109.7
H1A C1 H1B 108.2
C12 N2 C1 118.79(11)
C12 N2 C3 125.08(11)
C1 N2 C3 114.51(10)
N2 C3 C3A 110.75(10)
N2 C3 H3A 109.5
C3A C3 H3A 109.5
N2 C3 H3B 109.5
C3A C3 H3B 109.5
H3A C3 H3B 108.1
O10 C3A C3 111.58(10)
O10 C3A C4 100.95(10)
C3 C3A C4 121.31(10)
O10 C3A C9B 101.33(9)
C3 C3A C9B 112.57(10)
C4 C3A C9B 106.75(10)
C5 C4 C3A 105.01(11)
C5 C4 H4 127.5
C3A C4 H4 127.5
C4 C5 C6 106.07(11)
C4 C5 H5 127.0
C6 C5 H5 127.0
O10 C6 C5 100.67(10)
O10 C6 C6A 102.17(10)
C5 C6 C6A 107.73(10)
O10 C6 H6 114.9
C5 C6 H6 114.9
C6A C6 H6 114.9
C14 C6A C9B 121.55(10)
C14 C6A C6 109.59(10)
C9B C6A C6 99.73(9)
C14 C6A C7 112.12(10)
C9B C6A C7 98.57(9)
C6 C6A C7 114.73(10)
O11 C7 C8 100.56(10)
O11 C7 C6A 102.21(9)
C8 C7 C6A 108.88(10)
O11 C7 H7 114.6
C8 C7 H7 114.6
C6A C7 H7 114.6
C9 C8 C7 105.66(12)
C9 C8 H8 127.2
C7 C8 H8 127.2
C8 C9 C9A 105.14(12)
C8 C9 H9 127.4
C9A C9 H9 127.4
O11 C9A C1 111.15(10)
O11 C9A C9 100.92(10)
C1 C9A C9 120.22(11)
O11 C9A C9B 101.27(9)
C1 C9A C9B 114.28(10)
C9 C9A C9B 106.61(10)
C16 C9B C6A 120.28(10)
C16 C9B C9A 111.84(10)
C6A C9B C9A 102.23(10)
C16 C9B C3A 110.60(10)
C6A C9B C3A 101.32(9)
C9A C9B C3A 109.70(10)
C3A O10 C6 96.67(9)
C7 O11 C9A 96.71(9)
O12 C12 N2 121.96(13)
O12 C12 C13 120.30(13)
N2 C12 C13 117.73(12)
C12 C13 H13A 109.5
C12 C13 H13B 109.5
H13A C13 H13B 109.5
C12 C13 H13C 109.5
H13A C13 H13C 109.5
H13B C13 H13C 109.5
O14 C14 O15 123.97(12)
O14 C14 C6A 123.91(11)
O15 C14 C6A 111.99(10)
C14 O15 C15 117.60(10)
O15 C15 H15A 109.5
O15 C15 H15B 109.5
H15A C15 H15B 109.5
O15 C15 H15C 109.5
H15A C15 H15C 109.5
H15B C15 H15C 109.5
O16 C16 O17 123.76(12)
O16 C16 C9B 122.90(11)
O17 C16 C9B 113.32(10)
C16 O17 C17 115.63(11)
O17 C17 H17A 109.5
O17 C17 H17B 109.5
H17A C17 H17B 109.5
O17 C17 H17C 109.5
H17A C17 H17C 109.5
H17B C17 H17C 109.5

loop_
_geom_bond_atom_site_label_1
_geom_bond_atom_site_label_2
_geom_bond_distance
C1 N2 1.4665(16)
C1 C9A 1.5175(18)
C1 H1A 0.9900
C1 H1B 0.9900
N2 C12 1.3624(18)
N2 C3 1.4673(16)
C3 C3A 1.5148(17)
C3 H3A 0.9900
C3 H3B 0.9900
C3A O10 1.4392(15)
C3A C4 1.5286(18)
C3A C9B 1.5937(17)
C4 C5 1.3333(19)
C4 H4 0.9500
C5 C6 1.5254(19)
C5 H5 0.9500
C6 O10 1.4409(16)
C6 C6A 1.5833(18)
C6 H6 1.0000
C6A C14 1.5256(17)
C6A C9B 1.5711(17)
C6A C7 1.5863(17)
C7 O11 1.4338(15)
C7 C8 1.5299(19)
C7 H7 1.0000
C8 C9 1.3324(19)
C8 H8 0.9500
C9 C9A 1.5255(18)
C9 H9 0.9500
C9A O11 1.4350(16)
C9A C9B 1.5816(17)
C9B C16 1.5157(18)
C12 O12 1.2301(18)
C12 C13 1.514(2)
C13 H13A 0.9800
C13 H13B 0.9800
C13 H13C 0.9800
C14 O14 1.2076(15)
C14 O15 1.3355(15)
O15 C15 1.4453(16)
C15 H15A 0.9800
C15 H15B 0.9800
C15 H15C 0.9800
C16 O16 1.2050(15)
C16 O17 1.3326(15)
O17 C17 1.4492(17)
C17 H17A 0.9800
C17 H17B 0.9800
C17 H17C 0.9800

loop_
_geom_torsion_atom_site_label_1
_geom_torsion_atom_site_label_2
_geom_torsion_atom_site_label_3
_geom_torsion_atom_site_label_4
_geom_torsion
C9A C1 N2 C12 106.66(13)
C9A C1 N2 C3 -59.57(14)
C12 N2 C3 C3A -104.01(14)
C1 N2 C3 C3A 61.22(14)
N2 C3 C3A O10 59.79(13)
N2 C3 C3A C4 178.46(11)
N2 C3 C3A C9B -53.37(14)
O10 C3A C4 C5 -33.09(12)
C3 C3A C4 C5 -156.88(12)
C9B C3A C4 C5 72.41(12)
C3A C4 C5 C6 0.53(13)
C4 C5 C6 O10 32.10(13)
C4 C5 C6 C6A -74.49(13)
O10 C6 C6A C14 -165.24(10)
C5 C6 C6A C14 -59.70(13)
O10 C6 C6A C9B -36.60(11)
C5 C6 C6A C9B 68.94(12)
O10 C6 C6A C7 67.61(12)
C5 C6 C6A C7 173.14(10)
C14 C6A C7 O11 167.04(10)
C9B C6A C7 O11 37.82(11)
C6 C6A C7 O11 -67.10(12)
C14 C6A C7 C8 61.25(13)
C9B C6A C7 C8 -67.98(11)
C6 C6A C7 C8 -172.90(10)
O11 C7 C8 C9 -32.55(13)
C6A C7 C8 C9 74.38(13)
C7 C8 C9 C9A -0.22(13)
N2 C1 C9A O11 -62.16(13)
N2 C1 C9A C9 -179.57(11)
N2 C1 C9A C9B 51.69(14)
C8 C9 C9A O11 32.93(13)
C8 C9 C9A C1 155.45(12)
C8 C9 C9A C9B -72.45(13)
C14 C6A C9B C16 -0.61(16)
C6 C6A C9B C16 -120.91(11)
C7 C6A C9B C16 122.02(11)
C14 C6A C9B C9A -125.18(12)
C6 C6A C9B C9A 114.52(10)
C7 C6A C9B C9A -2.54(11)
C14 C6A C9B C3A 121.55(11)
C6 C6A C9B C3A 1.25(11)
C7 C6A C9B C3A -115.82(10)
O11 C9A C9B C16 -163.07(9)
C1 C9A C9B C16 77.36(13)
C9 C9A C9B C16 -57.94(13)
O11 C9A C9B C6A -33.08(11)
C1 C9A C9B C6A -152.65(11)
C9 C9A C9B C6A 72.05(11)
O11 C9A C9B C3A 73.83(11)
C1 C9A C9B C3A -45.74(14)
C9 C9A C9B C3A 178.96(10)
O10 C3A C9B C16 162.92(10)
C3 C3A C9B C16 -77.76(13)
C4 C3A C9B C16 57.69(12)
O10 C3A C9B C6A 34.28(11)
C3 C3A C9B C6A 153.59(10)
C4 C3A C9B C6A -70.95(12)
O10 C3A C9B C9A -73.25(11)
C3 C3A C9B C9A 46.06(13)
C4 C3A C9B C9A -178.48(10)
C3 C3A O10 C6 -178.18(10)
C4 C3A O10 C6 51.60(10)
C9B C3A O10 C6 -58.16(10)
C5 C6 O10 C3A -51.05(11)
C6A C6 O10 C3A 59.91(10)
C8 C7 O11 C9A 51.48(10)
C6A C7 O11 C9A -60.68(10)
C1 C9A O11 C7 179.49(10)
C9 C9A O11 C7 -51.89(10)
C9B C9A O11 C7 57.70(10)
C1 N2 C12 O12 7.7(2)
C3 N2 C12 O12 172.35(13)
C1 N2 C12 C13 -173.70(12)
C3 N2 C12 C13 -9.04(19)
C9B C6A C14 O14 -115.35(14)
C6 C6A C14 O14 0.05(17)
C7 C6A C14 O14 128.66(13)
C9B C6A C14 O15 68.68(14)
C6 C6A C14 O15 -175.92(10)
C7 C6A C14 O15 -47.31(14)
O14 C14 O15 C15 -5.50(19)
C6A C14 O15 C15 170.46(11)
C6A C9B C16 O16 -152.95(13)
C9A C9B C16 O16 -33.07(17)
C3A C9B C16 O16 89.52(15)
C6A C9B C16 O17 28.72(16)
C9A C9B C16 O17 148.61(11)
C3A C9B C16 O17 -88.80(13)
O16 C16 O17 C17 -3.71(19)
C9B C16 O17 C17 174.60(11)
